data_7241483
loop_
_publ_author_name
'Tan, Davin'
'Ng, Zi Xuan'
'Ganguly, Rakesh'
'Li, Yongxin'
'Soo, Han Sen'
'Mohamed, Sharmarke'
'Garc\'ia, Felipe'

_publ_section_title
;
 Investigating the solid-state assembly of pharmaceutically-relevant
 N,N-dimethyl-O-thiocarbamates in the absence of labile hydrogen bonds
;
_journal_name_full CrystEngComm
_journal_paper_doi 10.1039/D0CE01336F
_journal_year 2020
_chemical_formula_sum 'C11 H9 F6 N O S'
_chemical_formula_weight 317.25
_space_group_crystal_system orthorhombic
_space_group_IT_number 29
_space_group_name_Hall 'P 2c -2ac'
_space_group_name_H-M_alt 'P c a 21'
_atom_sites_solution_hydrogens geom
_atom_sites_solution_primary dual
_audit_update_record
;
2018-03-21 deposited with the CCDC.	2020-10-30 downloaded from the CCDC.
;
_cell_angle_alpha 90
_cell_angle_beta 90
_cell_angle_gamma 90
_cell_formula_units_Z 4
_cell_length_a 10.683(5)
_cell_length_b 15.115(7)
_cell_length_c 8.801(4)
_cell_measurement_reflns_used 4905
_cell_measurement_temperature 298.(2)
_cell_measurement_theta_max 22.4004
_cell_measurement_theta_min 2.3345
_cell_volume 1421.1(11)
_computing_cell_refinement 'SAINT V8.38A (Bruker AXS Inc., 2017)'
_computing_data_collection 'APEX3 (Bruker AXS Inc., 2016)'
_computing_data_reduction 'SAINT V8.38A (Bruker AXS Inc., 2017)'
_computing_molecular_graphics 'XP (Bruker AXS Inc., 2016)'
_computing_publication_material 'APEX3 (Bruker AXS Inc., 2016)'
_computing_structure_refinement 'SHELXL-2016/6 (Sheldrick, 2016)'
_computing_structure_solution 'XS, VERSION 2013/1'
_diffrn_ambient_temperature 298.(2)
_diffrn_detector_area_resol_mean 8.3333
_diffrn_measured_fraction_theta_full 0.998
_diffrn_measured_fraction_theta_max 0.998
_diffrn_measurement_device_type 'CCD area detector'
_diffrn_measurement_method 'phi and omega scans'
_diffrn_radiation_monochromator graphite
_diffrn_radiation_type MoK\a
_diffrn_radiation_wavelength 0.71073
_diffrn_reflns_av_R_equivalents 0.0342
_diffrn_reflns_av_unetI/netI 0.0282
_diffrn_reflns_limit_h_max 13
_diffrn_reflns_limit_h_min -13
_diffrn_reflns_limit_k_max 19
_diffrn_reflns_limit_k_min -19
_diffrn_reflns_limit_l_max 11
_diffrn_reflns_limit_l_min -11
_diffrn_reflns_number 18547
_diffrn_reflns_theta_full 27.11
_diffrn_reflns_theta_max 27.11
_diffrn_reflns_theta_min 1.35
_diffrn_source 'fine-focus sealed tube'
_diffrn_source_type 'Bruker KappaCCD'
_exptl_absorpt_coefficient_mu 0.289
_exptl_absorpt_correction_T_max 0.94
_exptl_absorpt_correction_T_min 0.86
_exptl_absorpt_correction_type multi-scan
_exptl_absorpt_process_details
;
SADABS-2016/2 - Bruker AXS area detector scaling and absorption correction
;
_exptl_crystal_colour colourless
_exptl_crystal_density_diffrn 1.483
_exptl_crystal_density_method 'not measured'
_exptl_crystal_description block
_exptl_crystal_F_000 640
_exptl_crystal_size_max 0.320
_exptl_crystal_size_mid 0.240
_exptl_crystal_size_min 0.200
_refine_diff_density_max 0.115
_refine_diff_density_min -0.110
_refine_ls_abs_structure_details
;

Refined as a perfect inversion twin.
;
_refine_ls_abs_structure_Flack 0.500000
_refine_ls_extinction_coef 0.0080(19)
_refine_ls_extinction_method 'SHELXL-2016/6 (Sheldrick 2016)'
_refine_ls_goodness_of_fit_ref 1.047
_refine_ls_hydrogen_treatment constr
_refine_ls_matrix_type full
_refine_ls_number_parameters 239
_refine_ls_number_reflns 3047
_refine_ls_number_restraints 151
_refine_ls_restrained_S_all 1.031
_refine_ls_R_factor_all 0.0785
_refine_ls_R_factor_gt 0.0376
_refine_ls_shift/su_max 0.003
_refine_ls_shift/su_mean 0.000
_refine_ls_structure_factor_coef Fsqd
_refine_ls_weighting_details 'w=1/[\s^2^(Fo^2^)+(0.0372P)^2^+0.2595P] where P=(Fo^2^+2Fc^2^)/3'
_refine_ls_weighting_scheme calc
_refine_ls_wR_factor_gt 0.0790
_refine_ls_wR_factor_ref 0.0987
_reflns_number_gt 1951
_reflns_number_total 3047
_reflns_threshold_expression 'I > 2\s(I)'
_cod_data_source_file d0ce01336f2.cif
_cod_data_source_block fg792
_cod_depositor_comments
;
The following automatic conversions were performed:

data item '_exptl_absorpt_correction_type' value 'Multi-Scan' was
changed to 'multi-scan' in accordance with the
/home/data/users/saulius/crontab/automatic-downloads/rss-feeds/RSC/lib/dictionaries/cif_core.dic
dictionary named 'cif_core.dic' version 2.4.2 last updated on
2011-04-26.

Automatic conversion script
Id: cif_fix_values 7556 2019-12-06 15:28:31Z antanas 
;
_cod_original_cell_volume 1421.1(12)
_cod_database_code 7241483

loop_
_space_group_symop_operation_xyz
'x, y, z'
'-x, -y, z+1/2'
'x+1/2, -y, z'
'-x+1/2, y, z+1/2'

loop_
_atom_site_type_symbol
_atom_site_label
_atom_site_fract_x
_atom_site_fract_y
_atom_site_fract_z
_atom_site_U_iso_or_equiv
_atom_site_adp_type
_atom_site_calc_flag
_atom_site_refinement_flags_adp
_atom_site_refinement_flags_occupancy
_atom_site_refinement_flags_posn
_atom_site_occupancy
_atom_site_disorder_assembly
_atom_site_disorder_group
C C1 0.2809(3) 0.7289(2) 0.9210(5) 0.0603(9) Uani d . . . 1.0 . .
C C2 0.2825(4) 0.6548(2) 0.8299(5) 0.0723(12) Uani d . . . 1.0 . .
H H2 0.209953 0.635313 0.782007 0.087 Uiso calc U . R 1.0 . .
C C3 0.3943(4) 0.6101(2) 0.8114(6) 0.0751(11) Uani d . . . 1.0 . .
C C4 0.3959(9) 0.5268(5) 0.7148(10) 0.126(3) Uani d . . . 1.0 . .
C C5 0.5017(4) 0.6388(3) 0.8802(5) 0.0757(12) Uani d . . . 1.0 . .
H H5 0.576383 0.608318 0.866048 0.091 Uiso calc U . R 1.0 . .
C C6 0.4985(3) 0.7139(2) 0.9714(5) 0.0670(10) Uani d . . . 1.0 . .
C C7 0.6148(5) 0.7471(4) 1.0448(9) 0.0981(16) Uani d . . . 1.0 . .
C C8 0.3866(4) 0.7590(2) 0.9922(4) 0.0634(10) Uani d . . . 1.0 . .
H H8 0.383503 0.808974 1.053603 0.076 Uiso calc U . R 1.0 . .
C C9 0.1434(3) 0.8543(2) 0.9154(4) 0.0580(9) Uani d . . . 1.0 . .
C C10 -0.0030(6) 0.9722(4) 0.9656(9) 0.124(2) Uani d . . . 1.0 . .
H H10A 0.066894 1.010715 0.947542 0.185 Uiso calc U . R 1.0 . .
H H10B -0.047085 0.991463 1.054747 0.185 Uiso calc U . R 1.0 . .
H H10C -0.058388 0.973872 0.879738 0.185 Uiso calc U . R 1.0 . .
C C11 -0.0266(4) 0.8278(4) 1.0981(7) 0.0966(15) Uani d . . . 1.0 . .
H H11A -0.047828 0.772038 1.052691 0.145 Uiso calc U . R 1.0 . .
H H11B -0.10178 0.857971 1.127912 0.145 Uiso calc U . R 1.0 . .
H H11C 0.024848 0.81789 1.185901 0.145 Uiso calc U . R 1.0 . .
F F1 0.5998(11) 0.8046(16) 1.157(2) 0.145(7) Uani d U P D 0.474(18) A 1
F F2 0.694(3) 0.6901(15) 1.080(3) 0.146(10) Uani d U P D 0.474(18) A 1
F F3 0.6824(17) 0.8027(16) 0.942(2) 0.157(8) Uani d U P D 0.474(18) A 1
F F4 0.503(2) 0.4951(19) 0.698(4) 0.166(11) Uani d U P D 0.474(18) A 1
F F5 0.328(2) 0.4596(6) 0.800(2) 0.170(7) Uani d U P D 0.474(18) A 1
F F6 0.345(2) 0.5326(12) 0.5928(19) 0.147(8) Uani d U P D 0.474(18) A 1
F F1A 0.6388(18) 0.8222(8) 1.018(3) 0.174(10) Uani d U P D 0.526(18) A 2
F F2A 0.5952(13) 0.7372(15) 1.2012(14) 0.167(5) Uani d U P D 0.526(18) A 2
F F3A 0.712(2) 0.6961(15) 1.029(3) 0.166(10) Uani d U P D 0.526(18) A 2
F F4A 0.470(3) 0.4700(14) 0.751(3) 0.175(13) Uani d U P D 0.526(18) A 2
F F5A 0.2890(16) 0.5059(15) 0.661(3) 0.191(13) Uani d U P D 0.526(18) A 2
F F6A 0.457(3) 0.5548(11) 0.5723(19) 0.219(9) Uani d U P D 0.526(18) A 2
N N1 0.0419(3) 0.8819(2) 0.9881(4) 0.0707(9) Uani d . . . 1.0 . .
O O1 0.1641(2) 0.76707(16) 0.9510(4) 0.0779(9) Uani d . . . 1.0 . .
S S1 0.23097(9) 0.91080(6) 0.79534(15) 0.0725(3) Uani d . . . 1.0 . .

loop_
_atom_site_aniso_label
_atom_site_aniso_U_11
_atom_site_aniso_U_22
_atom_site_aniso_U_33
_atom_site_aniso_U_12
_atom_site_aniso_U_13
_atom_site_aniso_U_23
C1 0.060(2) 0.0513(19) 0.070(2) 0.0031(16) 0.005(2) 0.0067(19)
C2 0.081(3) 0.054(2) 0.082(3) 0.0009(19) -0.010(2) 0.000(2)
C3 0.094(3) 0.056(2) 0.075(3) 0.017(2) -0.009(3) -0.010(2)
C4 0.147(7) 0.107(5) 0.124(6) 0.045(5) -0.044(6) -0.047(5)
C5 0.082(3) 0.069(3) 0.076(3) 0.023(2) -0.003(2) 0.001(2)
C6 0.065(2) 0.064(2) 0.073(3) 0.0037(18) -0.005(2) 0.003(2)
C7 0.084(4) 0.083(4) 0.127(5) 0.007(3) -0.028(4) -0.004(4)
C8 0.068(2) 0.055(2) 0.067(2) 0.0018(17) 0.003(2) -0.0048(18)
C9 0.055(2) 0.061(2) 0.058(2) 0.0016(17) -0.0093(18) -0.008(2)
C10 0.126(4) 0.115(4) 0.129(5) 0.069(3) 0.031(4) 0.022(3)
C11 0.060(2) 0.127(4) 0.102(4) 0.006(3) 0.017(3) 0.012(3)
F1 0.111(7) 0.154(14) 0.169(13) -0.009(9) -0.038(9) -0.080(13)
F2 0.110(16) 0.101(11) 0.23(2) 0.008(9) -0.079(14) 0.056(13)
F3 0.104(10) 0.21(2) 0.157(10) -0.065(10) -0.025(7) 0.061(10)
F4 0.164(11) 0.14(2) 0.19(2) 0.072(13) -0.003(12) -0.091(16)
F5 0.256(17) 0.064(5) 0.190(12) -0.046(7) 0.052(13) -0.025(7)
F6 0.21(2) 0.128(11) 0.104(10) 0.067(13) -0.057(13) -0.050(8)
F1A 0.130(15) 0.077(5) 0.32(3) -0.035(7) -0.099(17) 0.037(13)
F2A 0.165(10) 0.189(14) 0.146(9) -0.005(9) -0.080(7) -0.044(9)
F3A 0.076(7) 0.140(17) 0.28(2) 0.018(8) -0.030(11) -0.054(14)
F4A 0.25(3) 0.070(6) 0.20(2) 0.072(12) -0.087(19) -0.039(9)
F5A 0.175(13) 0.146(14) 0.25(3) 0.004(9) -0.043(14) -0.124(18)
F6A 0.33(2) 0.198(13) 0.132(10) 0.077(15) 0.038(14) -0.073(10)
N1 0.0610(19) 0.087(2) 0.064(2) 0.0160(17) -0.0030(17) 0.0023(18)
O1 0.0579(15) 0.0604(15) 0.115(2) -0.0006(12) 0.0161(16) 0.0034(16)
S1 0.0787(6) 0.0695(5) 0.0694(6) -0.0018(5) 0.0025(7) 0.0014(6)

loop_
_atom_type_symbol
_atom_type_description
_atom_type_scat_dispersion_real
_atom_type_scat_dispersion_imag
_atom_type_scat_source
C C 0.0033 0.0016 'International Tables Vol C Tables 4.2.6.8 and 6.1.1.4'
H H 0.0000 0.0000 'International Tables Vol C Tables 4.2.6.8 and 6.1.1.4'
F F 0.0171 0.0103 'International Tables Vol C Tables 4.2.6.8 and 6.1.1.4'
N N 0.0061 0.0033 'International Tables Vol C Tables 4.2.6.8 and 6.1.1.4'
O O 0.0106 0.0060 'International Tables Vol C Tables 4.2.6.8 and 6.1.1.4'
S S 0.1246 0.1234 'International Tables Vol C Tables 4.2.6.8 and 6.1.1.4'

loop_
_geom_angle_atom_site_label_1
_geom_angle_atom_site_label_2
_geom_angle_atom_site_label_3
_geom_angle_site_symmetry_1
_geom_angle_site_symmetry_3
_geom_angle
_geom_angle_publ_flag
C8 C1 C2 . . 121.8(4) ?
C8 C1 O1 . . 120.8(3) ?
C2 C1 O1 . . 117.2(4) ?
C1 C2 C3 . . 118.5(4) ?
C5 C3 C2 . . 121.1(4) ?
C5 C3 C4 . . 120.1(5) ?
C2 C3 C4 . . 118.8(5) ?
F6 C4 F4 . . 109.2(16) ?
F4A C4 F5A . . 120.5(16) ?
F6 C4 F5 . . 106.6(14) ?
F4 C4 F5 . . 104.6(14) ?
F4A C4 F6A . . 97.8(15) ?
F5A C4 F6A . . 98.7(14) ?
F6 C4 C3 . . 115.7(9) ?
F4A C4 C3 . . 116.6(13) ?
F4 C4 C3 . . 113.3(15) ?
F5A C4 C3 . . 113.8(10) ?
F5 C4 C3 . . 106.6(7) ?
F6A C4 C3 . . 104.0(9) ?
C3 C5 C6 . . 119.6(4) ?
C8 C6 C5 . . 119.9(4) ?
C8 C6 C7 . . 119.8(4) ?
C5 C6 C7 . . 120.4(4) ?
F1A C7 F3A . . 111.9(15) ?
F2 C7 F1 . . 110.7(16) ?
F1A C7 F2A . . 109.2(13) ?
F3A C7 F2A . . 99.5(13) ?
F2 C7 F3 . . 102.6(16) ?
F1 C7 F3 . . 98.4(11) ?
F1A C7 C6 . . 114.6(8) ?
F2 C7 C6 . . 116.2(15) ?
F3A C7 C6 . . 114.7(13) ?
F1 C7 C6 . . 116.3(7) ?
F2A C7 C6 . . 105.4(8) ?
F3 C7 C6 . . 110.2(10) ?
C1 C8 C6 . . 119.1(4) ?
N1 C9 O1 . . 108.9(3) ?
N1 C9 S1 . . 127.6(3) ?
O1 C9 S1 . . 123.5(3) ?
C9 N1 C10 . . 119.8(4) ?
C9 N1 C11 . . 123.5(3) ?
C10 N1 C11 . . 116.6(4) ?
C9 O1 C1 . . 119.8(3) ?

loop_
_geom_bond_atom_site_label_1
_geom_bond_atom_site_label_2
_geom_bond_site_symmetry_2
_geom_bond_distance
_geom_bond_publ_flag
C1 C8 . 1.370(5) ?
C1 C2 . 1.377(5) ?
C1 O1 . 1.400(4) ?
C2 C3 . 1.383(5) ?
C3 C5 . 1.368(6) ?
C3 C4 . 1.519(8) ?
C4 F6 . 1.206(15) ?
C4 F4A . 1.212(19) ?
C4 F4 . 1.25(2) ?
C4 F5A . 1.278(16) ?
C4 F5 . 1.456(14) ?
C4 F6A . 1.48(2) ?
C5 C6 . 1.390(5) ?
C6 C8 . 1.388(5) ?
C6 C7 . 1.488(6) ?
C7 F1A . 1.188(13) ?
C7 F2 . 1.245(19) ?
C7 F3A . 1.30(2) ?
C7 F1 . 1.323(13) ?
C7 F2A . 1.400(15) ?
C7 F3 . 1.430(17) ?
C9 N1 . 1.326(5) ?
C9 O1 . 1.374(4) ?
C9 S1 . 1.649(4) ?
C10 N1 . 1.460(6) ?
C11 N1 . 1.464(6) ?
